data_7029021
loop_
_publ_author_name
'Becker, Julia'
'Gessner, Viktoria H.'

_publ_section_title
;
 On the structure and ambiphilicity of a sulfonyl substituted \a-chloro
 lithium base.
;
_journal_issue 11
_journal_name_full 'Dalton transactions (Cambridge, England : 2003)'
_journal_page_first 4320
_journal_page_last 4325
_journal_paper_doi 10.1039/c3dt52800f
_journal_volume 43
_journal_year 2014
_chemical_formula_sum 'C38 H32 O4 P2 Pd S4'
_chemical_formula_weight 849.22
_chemical_name_systematic
;
 ?
;
_space_group_IT_number 15
_symmetry_cell_setting monoclinic
_symmetry_space_group_name_Hall '-C 2yc'
_symmetry_space_group_name_H-M 'C 1 2/c 1'
_atom_sites_solution_hydrogens geom
_atom_sites_solution_primary direct
_atom_sites_solution_secondary difmap
_audit_creation_date 2013-09-26T10:50:48-00:00
_audit_creation_method 'WinGX routine CIF_UPDATE'
_cell_angle_alpha 90
_cell_angle_beta 116.776(2)
_cell_angle_gamma 90
_cell_formula_units_Z 4
_cell_length_a 23.4275(16)
_cell_length_b 9.8149(7)
_cell_length_c 17.4155(12)
_cell_measurement_temperature 100(2)
_cell_volume 3575.1(4)
_computing_cell_refinement 'SAINTPLUS 8.18C (Bruker APEX2, 2011)'
_computing_data_collection 'SMART 5.622 (Bruker AXS, 2001)'
_computing_data_reduction 'SAINTPLUS 8.18C (Bruker APEX2, 2011)'
_computing_molecular_graphics 'Ortep-3 V1.08 (Farrugia, 2001)'
_computing_structure_refinement 'SHELXL-97 (Sheldrick, 2008)'
_computing_structure_solution 'SHELXS-97 (Sheldrick, 2008)'
_diffrn_ambient_temperature 100(2)
_diffrn_measured_fraction_theta_full 0.999
_diffrn_measured_fraction_theta_max 0.999
_diffrn_measurement_device_type 'Bruker APEX-CCD'
_diffrn_measurement_method omega-scans
_diffrn_radiation_monochromator graphite
_diffrn_radiation_type MoK\a
_diffrn_radiation_wavelength 0.71073
_diffrn_reflns_av_R_equivalents 0.0357
_diffrn_reflns_av_unetI/netI 0.0237
_diffrn_reflns_limit_h_max 27
_diffrn_reflns_limit_h_min -27
_diffrn_reflns_limit_k_max 10
_diffrn_reflns_limit_k_min -11
_diffrn_reflns_limit_l_max 20
_diffrn_reflns_limit_l_min -20
_diffrn_reflns_number 21522
_diffrn_reflns_theta_full 25
_diffrn_reflns_theta_max 25
_diffrn_reflns_theta_min 1.95
_exptl_absorpt_coefficient_mu 0.883
_exptl_absorpt_correction_T_max 0.7454
_exptl_absorpt_correction_T_min 0.6692
_exptl_absorpt_correction_type empirical
_exptl_absorpt_process_details sadabs2008
_exptl_crystal_density_diffrn 1.578
_exptl_crystal_density_method 'not measured'
_exptl_crystal_F_000 1728
_exptl_crystal_size_max 0.23
_exptl_crystal_size_mid 0.22
_exptl_crystal_size_min 0.21
_refine_diff_density_max 0.841
_refine_diff_density_min -0.398
_refine_diff_density_rms 0.076
_refine_ls_extinction_method none
_refine_ls_goodness_of_fit_ref 1.082
_refine_ls_hydrogen_treatment mixed
_refine_ls_matrix_type full
_refine_ls_number_parameters 226
_refine_ls_number_reflns 3145
_refine_ls_number_restraints 0
_refine_ls_restrained_S_all 1.082
_refine_ls_R_factor_all 0.0346
_refine_ls_R_factor_gt 0.0278
_refine_ls_shift/su_max 0
_refine_ls_shift/su_mean 0
_refine_ls_structure_factor_coef Fsqd
_refine_ls_weighting_details 'calc w=1/[\s^2^(Fo^2^)+(0.0291P)^2^+12.0897P] where P=(Fo^2^+2Fc^2^)/3'
_refine_ls_weighting_scheme calc
_refine_ls_wR_factor_gt 0.068
_refine_ls_wR_factor_ref 0.0715
_reflns_number_gt 2768
_reflns_number_total 3145
_reflns_threshold_expression >2sigma(I)
_cod_data_source_file c3dt52800f.txt
_cod_data_source_block platon
_cod_original_sg_symbol_H-M C2/c
_cod_database_code 7029021

loop_
_symmetry_equiv_pos_as_xyz
'x, y, z'
'-x, y, -z+1/2'
'x+1/2, y+1/2, z'
'-x+1/2, y+1/2, -z+1/2'
'-x, -y, -z'
'x, -y, z-1/2'
'-x+1/2, -y+1/2, -z'
'x+1/2, -y+1/2, z-1/2'

loop_
_atom_site_label
_atom_site_type_symbol
_atom_site_fract_x
_atom_site_fract_y
_atom_site_fract_z
_atom_site_U_iso_or_equiv
_atom_site_adp_type
_atom_site_occupancy
_atom_site_symmetry_multiplicity
_atom_site_calc_flag
_atom_site_refinement_flags
Pd1 Pd 0.5 0.12081(3) 0.25 0.01423(10) Uani 1 2 d S
H1 H 0.4469(14) 0.338(3) 0.2689(19) 0.015(8) Uiso 1 1 d .
S1 S 0.41870(3) -0.03213(8) 0.24337(4) 0.01855(17) Uani 1 1 d .
S2 S 0.39654(3) 0.31988(8) 0.12768(4) 0.01869(17) Uani 1 1 d .
P1 P 0.38781(3) 0.14641(8) 0.26699(4) 0.01562(17) Uani 1 1 d .
O1 O 0.36413(10) 0.2064(2) 0.07300(12) 0.0250(5) Uani 1 1 d .
O2 O 0.44568(10) 0.3895(2) 0.11465(13) 0.0277(5) Uani 1 1 d .
C1 C 0.43024(13) 0.2658(3) 0.23508(18) 0.0171(6) Uani 1 1 d .
C2 C 0.41343(13) 0.1767(3) 0.38043(17) 0.0185(6) Uani 1 1 d .
C3 C 0.42040(13) 0.0654(3) 0.43349(18) 0.0226(7) Uani 1 1 d .
H3 H 0.413 -0.0242 0.4103 0.027 Uiso 1 1 calc R
C4 C 0.43822(14) 0.0852(4) 0.52048(19) 0.0286(8) Uani 1 1 d .
H4 H 0.4427 0.0093 0.5566 0.034 Uiso 1 1 calc R
C5 C 0.44928(15) 0.2140(4) 0.55379(19) 0.0319(8) Uani 1 1 d .
H5 H 0.4611 0.2269 0.6131 0.038 Uiso 1 1 calc R
C6 C 0.44354(16) 0.3270(4) 0.5021(2) 0.0320(8) Uani 1 1 d .
H6 H 0.4522 0.4159 0.5261 0.038 Uiso 1 1 calc R
C7 C 0.42492(14) 0.3075(3) 0.41458(19) 0.0246(7) Uani 1 1 d .
H7 H 0.4201 0.3836 0.3785 0.03 Uiso 1 1 calc R
C8 C 0.30128(13) 0.1568(3) 0.21531(18) 0.0187(6) Uani 1 1 d .
C9 C 0.27022(15) 0.2559(4) 0.23984(19) 0.0285(7) Uani 1 1 d .
H9 H 0.2944 0.3165 0.2856 0.034 Uiso 1 1 calc R
C10 C 0.20494(16) 0.2662(4) 0.1982(2) 0.0367(9) Uani 1 1 d .
H10 H 0.184 0.3355 0.2142 0.044 Uiso 1 1 calc R
C11 C 0.16926(15) 0.1758(4) 0.1328(2) 0.0309(8) Uani 1 1 d .
H11 H 0.1239 0.182 0.1046 0.037 Uiso 1 1 calc R
C12 C 0.20019(15) 0.0762(3) 0.1087(2) 0.0271(7) Uani 1 1 d .
H12 H 0.176 0.0141 0.0639 0.033 Uiso 1 1 calc R
C13 C 0.26523(14) 0.0676(3) 0.14927(18) 0.0210(6) Uani 1 1 d .
H13 H 0.2861 -0.0002 0.1322 0.025 Uiso 1 1 calc R
C14 C 0.33874(13) 0.4447(3) 0.11482(17) 0.0200(6) Uani 1 1 d .
C15 C 0.27422(14) 0.4121(3) 0.07370(18) 0.0228(7) Uani 1 1 d .
H15 H 0.261 0.3209 0.057 0.027 Uiso 1 1 calc R
C16 C 0.22946(14) 0.5138(3) 0.05732(19) 0.0247(7) Uani 1 1 d .
H16 H 0.1852 0.4922 0.0291 0.03 Uiso 1 1 calc R
C17 C 0.24842(16) 0.6451(4) 0.0815(2) 0.0354(8) Uani 1 1 d .
H17 H 0.2174 0.7146 0.0702 0.042 Uiso 1 1 calc R
C18 C 0.31292(17) 0.6765(4) 0.1223(2) 0.0400(9) Uani 1 1 d .
H18 H 0.3259 0.7682 0.1382 0.048 Uiso 1 1 calc R
C19 C 0.35798(15) 0.5783(4) 0.1402(2) 0.0302(8) Uani 1 1 d .
H19 H 0.4021 0.6006 0.1697 0.036 Uiso 1 1 calc R

loop_
_atom_site_aniso_label
_atom_site_aniso_U_11
_atom_site_aniso_U_22
_atom_site_aniso_U_33
_atom_site_aniso_U_23
_atom_site_aniso_U_13
_atom_site_aniso_U_12
Pd1 0.01178(15) 0.01649(18) 0.01350(16) 0 0.00488(12) 0
S1 0.0178(3) 0.0167(4) 0.0221(4) -0.0024(3) 0.0098(3) -0.0020(3)
S2 0.0164(3) 0.0224(4) 0.0166(4) 0.0035(3) 0.0069(3) 0.0028(3)
P1 0.0137(3) 0.0184(4) 0.0141(3) -0.0006(3) 0.0058(3) -0.0003(3)
O1 0.0259(11) 0.0274(13) 0.0173(10) -0.0024(9) 0.0060(9) 0.0046(10)
O2 0.0215(11) 0.0346(13) 0.0291(12) 0.0145(10) 0.0132(9) 0.0056(10)
C1 0.0152(14) 0.0171(16) 0.0154(14) -0.0012(12) 0.0037(11) -0.0022(12)
C2 0.0136(13) 0.0271(17) 0.0145(14) -0.0021(12) 0.0060(11) -0.0011(12)
C3 0.0166(14) 0.0281(17) 0.0213(15) 0.0012(13) 0.0069(12) 0.0014(13)
C4 0.0220(16) 0.043(2) 0.0188(15) 0.0085(14) 0.0073(13) 0.0053(15)
C5 0.0272(17) 0.051(2) 0.0136(15) -0.0009(15) 0.0059(13) 0.0115(16)
C6 0.0316(18) 0.036(2) 0.0268(17) -0.0111(15) 0.0116(15) 0.0047(16)
C7 0.0277(17) 0.0261(18) 0.0218(16) -0.0008(13) 0.0127(13) 0.0025(14)
C8 0.0143(14) 0.0232(17) 0.0184(14) 0.0040(12) 0.0073(12) 0.0020(12)
C9 0.0225(16) 0.040(2) 0.0211(16) -0.0075(14) 0.0085(13) 0.0014(15)
C10 0.0258(17) 0.058(3) 0.0283(18) 0.0023(17) 0.0143(15) 0.0186(17)
C11 0.0164(15) 0.050(2) 0.0255(17) 0.0057(15) 0.0084(13) 0.0026(15)
C12 0.0252(16) 0.0293(18) 0.0231(16) 0.0022(13) 0.0075(13) -0.0094(14)
C13 0.0231(15) 0.0176(16) 0.0171(14) 0.0038(12) 0.0046(12) -0.0007(13)
C14 0.0191(14) 0.0257(17) 0.0137(14) 0.0034(12) 0.0061(11) 0.0029(13)
C15 0.0204(15) 0.0241(17) 0.0218(15) -0.0005(12) 0.0077(12) 0.0006(13)
C16 0.0167(15) 0.0344(19) 0.0209(15) -0.0012(13) 0.0066(12) 0.0028(14)
C17 0.0300(18) 0.033(2) 0.0368(19) -0.0021(15) 0.0098(15) 0.0134(16)
C18 0.038(2) 0.0222(19) 0.050(2) -0.0083(16) 0.0118(18) -0.0012(16)
C19 0.0225(16) 0.0295(19) 0.0323(18) -0.0028(14) 0.0068(14) -0.0001(14)

loop_
_atom_type_symbol
_atom_type_description
_atom_type_scat_dispersion_real
_atom_type_scat_dispersion_imag
_atom_type_scat_source
C C 0.0033 0.0016 'International Tables Vol C Tables 4.2.6.8 and 6.1.1.4'
O O 0.0106 0.006 'International Tables Vol C Tables 4.2.6.8 and 6.1.1.4'
P P 0.1023 0.0942 'International Tables Vol C Tables 4.2.6.8 and 6.1.1.4'
Pd Pd -0.9988 1.0072 'International Tables Vol C Tables 4.2.6.8 and 6.1.1.4'
S S 0.1246 0.1234 'International Tables Vol C Tables 4.2.6.8 and 6.1.1.4'
H H 0 0 'International Tables Vol C Tables 4.2.6.8 and 6.1.1.4'

loop_
_geom_angle_atom_site_label_1
_geom_angle_atom_site_label_2
_geom_angle_atom_site_label_3
_geom_angle
_geom_angle_site_symmetry_1
_geom_angle_site_symmetry_3
C1 Pd1 C1 94.33(16) . 2_655
C1 Pd1 S1 81.96(8) . .
C1 Pd1 S1 174.33(8) 2_655 .
C1 Pd1 S1 174.33(8) . 2_655
C1 Pd1 S1 81.96(8) 2_655 2_655
S1 Pd1 S1 102.05(4) . 2_655
C1 Pd1 P1 39.69(8) . .
C1 Pd1 P1 130.30(8) 2_655 .
S1 Pd1 P1 44.87(2) . .
S1 Pd1 P1 145.30(3) 2_655 .
C1 Pd1 P1 130.30(8) . 2_655
C1 Pd1 P1 39.69(8) 2_655 2_655
S1 Pd1 P1 145.30(3) . 2_655
S1 Pd1 P1 44.87(2) 2_655 2_655
P1 Pd1 P1 169.65(3) . 2_655
P1 S1 Pd1 78.15(3) . .
O1 S2 O2 118.88(13) . .
O1 S2 C1 108.74(14) . .
O2 S2 C1 107.68(13) . .
O1 S2 C14 107.89(13) . .
O2 S2 C14 105.83(14) . .
C1 S2 C14 107.26(14) . .
C1 P1 C2 105.97(14) . .
C1 P1 C8 117.71(13) . .
C2 P1 C8 106.22(13) . .
C1 P1 S1 101.94(10) . .
C2 P1 S1 113.18(10) . .
C8 P1 S1 111.90(10) . .
C1 P1 Pd1 48.68(10) . .
C2 P1 Pd1 105.40(9) . .
C8 P1 Pd1 148.20(9) . .
S1 P1 Pd1 56.98(3) . .
S2 C1 P1 119.08(16) . .
S2 C1 Pd1 106.83(14) . .
P1 C1 Pd1 91.63(13) . .
C7 C2 C3 119.9(3) . .
C7 C2 P1 121.6(2) . .
C3 C2 P1 118.5(2) . .
C4 C3 C2 120.0(3) . .
C5 C4 C3 119.8(3) . .
C4 C5 C6 121.1(3) . .
C5 C6 C7 119.2(3) . .
C2 C7 C6 119.9(3) . .
C13 C8 C9 119.2(3) . .
C13 C8 P1 120.2(2) . .
C9 C8 P1 120.6(2) . .
C10 C9 C8 120.2(3) . .
C9 C10 C11 120.2(3) . .
C10 C11 C12 119.6(3) . .
C13 C12 C11 120.0(3) . .
C12 C13 C8 120.7(3) . .
C15 C14 C19 120.1(3) . .
C15 C14 S2 120.1(2) . .
C19 C14 S2 119.6(2) . .
C16 C15 C14 119.3(3) . .
C17 C16 C15 120.4(3) . .
C16 C17 C18 119.8(3) . .
C19 C18 C17 121.1(3) . .
C18 C19 C14 119.2(3) . .

loop_
_geom_bond_atom_site_label_1
_geom_bond_atom_site_label_2
_geom_bond_distance
_geom_bond_site_symmetry_2
Pd1 C1 2.093(3) .
Pd1 C1 2.093(3) 2_655
Pd1 S1 2.3866(8) .
Pd1 S1 2.3867(8) 2_655
Pd1 P1 2.7857(7) .
Pd1 P1 2.7859(7) 2_655
S1 P1 2.0080(10) .
S2 O1 1.440(2) .
S2 O2 1.442(2) .
S2 C1 1.753(3) .
S2 C14 1.764(3) .
P1 C1 1.780(3) .
P1 C2 1.812(3) .
P1 C8 1.813(3) .
C2 C7 1.389(4) .
C2 C3 1.392(4) .
C3 C4 1.392(4) .
C4 C5 1.367(5) .
C5 C6 1.396(5) .
C6 C7 1.396(4) .
C8 C13 1.388(4) .
C8 C9 1.392(4) .
C9 C10 1.369(4) .
C10 C11 1.388(5) .
C11 C12 1.390(5) .
C12 C13 1.363(4) .
C14 C15 1.387(4) .
C14 C19 1.393(5) .
C15 C16 1.381(4) .
C16 C17 1.367(5) .
C17 C18 1.384(5) .
C18 C19 1.358(5) .
